data_7218699
loop_
_publ_author_name
'Chattopadhyay, Pabitra'
'Mukherjee, Manjira'
'Sen, Buddhadeb'
'Pal, Siddhartha'
'Banerjee, Samya'
'Lohar, Somenath'

_publ_section_title
;
 A quinazoline derivative as quick-response red-shifted reporter for
 nanomolar Al3+ions and applicable to living cell staining
;
_journal_name_full 'RSC Adv.'
_journal_paper_doi 10.1039/C4RA10836A
_journal_year 2014
_chemical_formula_sum 'C22 H16 N4 O2'
_chemical_formula_weight 368.39
_space_group_crystal_system monoclinic
_space_group_IT_number 14
_space_group_name_Hall '-P 2yn'
_space_group_name_H-M_alt 'P 1 21/n 1'
_symmetry_space_group_name_Hall '-P 2yn'
_symmetry_space_group_name_H-M 'P 1 21/n 1'
_atom_sites_solution_hydrogens mixed
_audit_creation_method SHELXL-2014/6
_cell_angle_alpha 90.000(5)
_cell_angle_beta 105.725(5)
_cell_angle_gamma 90.000(5)
_cell_formula_units_Z 4
_cell_length_a 10.390(5)
_cell_length_b 16.287(5)
_cell_length_c 11.124(5)
_cell_measurement_temperature 293(2)
_cell_volume 1812.0(13)
_computing_structure_refinement 'SHELXL-2014/6 (Sheldrick, 2014)'
_diffrn_ambient_temperature 293(2)
_diffrn_measured_fraction_theta_full 0.512
_diffrn_measured_fraction_theta_max 0.998
_diffrn_radiation_type MoK\a
_diffrn_radiation_wavelength 0.71073
_diffrn_reflns_av_R_equivalents 0.0931
_diffrn_reflns_av_unetI/netI 0.0773
_diffrn_reflns_Laue_measured_fraction_full 0.512
_diffrn_reflns_Laue_measured_fraction_max 0.998
_diffrn_reflns_limit_h_max 9
_diffrn_reflns_limit_h_min -9
_diffrn_reflns_limit_k_max 15
_diffrn_reflns_limit_k_min -15
_diffrn_reflns_limit_l_max 10
_diffrn_reflns_limit_l_min -10
_diffrn_reflns_number 14701
_diffrn_reflns_point_group_measured_fraction_full 0.512
_diffrn_reflns_point_group_measured_fraction_max 0.998
_diffrn_reflns_theta_full 25.242
_diffrn_reflns_theta_max 19.979
_diffrn_reflns_theta_min 2.380
_exptl_absorpt_coefficient_mu 0.090
_exptl_crystal_density_diffrn 1.350
_exptl_crystal_F_000 768
_refine_diff_density_max 0.672
_refine_diff_density_min -0.376
_refine_diff_density_rms 0.112
_refine_ls_extinction_method none
_refine_ls_goodness_of_fit_ref 1.404
_refine_ls_hydrogen_treatment mixed
_refine_ls_matrix_type full
_refine_ls_number_parameters 256
_refine_ls_number_reflns 1681
_refine_ls_number_restraints 0
_refine_ls_restrained_S_all 1.404
_refine_ls_R_factor_all 0.1387
_refine_ls_R_factor_gt 0.1016
_refine_ls_shift/su_max 0.000
_refine_ls_shift/su_mean 0.000
_refine_ls_structure_factor_coef Fsqd
_refine_ls_weighting_details
;
w=1/[\s^2^(Fo^2^)+(0.2000P)^2^] where P=(Fo^2^+2Fc^2^)/3
;
_refine_ls_weighting_scheme calc
_refine_ls_wR_factor_gt 0.3116
_refine_ls_wR_factor_ref 0.3523
_reflns_Friedel_coverage 0.000
_reflns_number_gt 1220
_reflns_number_total 1681
_reflns_threshold_expression 'I > 2\s(I)'
_cod_data_source_file c4ra10836a2.cif
_cod_data_source_block shelx
_cod_database_code 7218699
_shelx_space_group_comment
;
The symmetry employed for this shelxl refinement is uniquely defined
by the following loop, which should always be used as a source of
symmetry information in preference to the above space-group names.
They are only intended as comments.
;
_shelxl_version_number 2014/6

loop_
_space_group_symop_operation_xyz
'x, y, z'
'-x+1/2, y+1/2, -z+1/2'
'-x, -y, -z'
'x-1/2, -y-1/2, z-1/2'

loop_
_atom_site_label
_atom_site_type_symbol
_atom_site_fract_x
_atom_site_fract_y
_atom_site_fract_z
_atom_site_U_iso_or_equiv
_atom_site_adp_type
_atom_site_occupancy
_atom_site_site_symmetry_order
_atom_site_calc_flag
_atom_site_refinement_flags_posn
_atom_site_refinement_flags_adp
O1 O 0.2636(9) 0.3057(7) 0.6371(8) 0.191(5) Uani 1 1 d . .
O2 O 0.2754(8) 0.3838(6) 0.4998(7) 0.162(4) Uani 1 1 d . .
N1 N 0.3889(8) 0.2348(5) 1.1271(7) 0.096(3) Uani 1 1 d . .
H1N H 0.456(10) 0.249(5) 1.194(9) 0.115 Uiso 1 1 d . U
N2 N 0.1034(8) 0.1643(5) 0.8217(8) 0.100(2) Uani 1 1 d . .
N3 N 0.3135(7) 0.1633(5) 0.9448(6) 0.090(2) Uani 1 1 d . .
N4 N 0.3290(9) 0.3475(5) 0.5928(8) 0.100(2) Uani 1 1 d . .
C1 C 0.2687(8) 0.2843(6) 1.1023(9) 0.083(3) Uani 1 1 d . .
C2 C 0.2466(11) 0.3391(7) 1.1812(9) 0.102(3) Uani 1 1 d . .
H2 H 0.3141 0.3515 1.2529 0.123 Uiso 1 1 calc R U
C3 C 0.1302(11) 0.3768(6) 1.1604(9) 0.095(3) Uani 1 1 d . .
H3 H 0.1194 0.4158 1.2180 0.114 Uiso 1 1 calc R U
C4 C 0.0248(10) 0.3618(6) 1.0590(10) 0.097(3) Uani 1 1 d . .
H4 H -0.0563 0.3889 1.0485 0.116 Uiso 1 1 calc R U
C5 C 0.0421(10) 0.3042(6) 0.9711(8) 0.098(3) Uani 1 1 d . .
H5 H -0.0259 0.2929 0.8994 0.117 Uiso 1 1 calc R U
C6 C 0.1696(10) 0.2634(5) 0.9965(8) 0.081(2) Uani 1 1 d . .
C7 C 0.1932(10) 0.1937(5) 0.9115(8) 0.076(2) Uani 1 1 d . .
C8 C 0.1793(12) 0.0987(6) 0.7794(10) 0.094(3) Uani 1 1 d . .
C9 C 0.1418(12) 0.0436(8) 0.6843(10) 0.116(4) Uani 1 1 d . .
H9 H 0.0546 0.0424 0.6334 0.139 Uiso 1 1 calc R U
C10 C 0.2354(16) -0.0096(6) 0.6660(11) 0.117(4) Uani 1 1 d . .
H10 H 0.2109 -0.0451 0.5981 0.141 Uiso 1 1 calc R U
C11 C 0.3632(14) -0.0142(6) 0.7412(12) 0.108(3) Uani 1 1 d . .
H11 H 0.4214 -0.0542 0.7273 0.129 Uiso 1 1 calc R U
C12 C 0.4059(10) 0.0421(6) 0.8397(10) 0.096(3) Uani 1 1 d . .
H12 H 0.4927 0.0429 0.8916 0.115 Uiso 1 1 calc R U
C13 C 0.3082(12) 0.0963(5) 0.8532(8) 0.085(3) Uani 1 1 d . .
C14 C 0.4336(7) 0.1986(5) 1.0254(7) 0.068(2) Uani 1 1 d . .
H14 H 0.4980 0.1548 1.0586 0.081 Uiso 1 1 calc R U
C15 C 0.4946(7) 0.2587(5) 0.9568(8) 0.070(2) Uani 1 1 d . .
H15 H 0.5689 0.2867 1.0048 0.084 Uiso 1 1 calc R U
C16 C 0.4601(8) 0.2768(5) 0.8438(9) 0.092(3) Uani 1 1 d . .
H16 H 0.3848 0.2501 0.7950 0.110 Uiso 1 1 calc R U
C17 C 0.5259(8) 0.3365(5) 0.7783(8) 0.073(2) Uani 1 1 d . .
C18 C 0.6567(9) 0.3604(6) 0.8310(9) 0.107(3) Uani 1 1 d . .
H18 H 0.7000 0.3419 0.9108 0.129 Uiso 1 1 calc R U
C19 C 0.7251(9) 0.4103(6) 0.7706(11) 0.110(3) Uani 1 1 d . .
H19 H 0.8122 0.4264 0.8102 0.132 Uiso 1 1 calc R U
C20 C 0.6647(11) 0.4363(5) 0.6520(10) 0.094(3) Uani 1 1 d . .
H20 H 0.7105 0.4696 0.6096 0.113 Uiso 1 1 calc R U
C21 C 0.5368(11) 0.4128(5) 0.5967(8) 0.090(3) Uani 1 1 d . .
H21 H 0.4956 0.4291 0.5152 0.108 Uiso 1 1 calc R U
C22 C 0.4698(7) 0.3664(5) 0.6588(8) 0.070(2) Uani 1 1 d . .

loop_
_atom_site_aniso_label
_atom_site_aniso_U_11
_atom_site_aniso_U_22
_atom_site_aniso_U_33
_atom_site_aniso_U_23
_atom_site_aniso_U_13
_atom_site_aniso_U_12
O1 0.107(6) 0.259(11) 0.157(7) 0.105(8) -0.047(5) -0.083(7)
O2 0.120(6) 0.224(8) 0.108(5) 0.080(6) -0.026(5) -0.044(6)
N1 0.065(6) 0.123(6) 0.084(5) 0.008(5) -0.007(4) -0.010(5)
N2 0.070(5) 0.125(7) 0.091(5) 0.027(5) -0.002(5) -0.012(5)
N3 0.051(5) 0.123(6) 0.087(5) 0.036(5) 0.002(4) 0.000(4)
N4 0.099(7) 0.110(6) 0.086(6) 0.016(5) 0.017(6) -0.025(5)
C1 0.047(6) 0.121(7) 0.070(6) 0.013(6) -0.003(5) -0.012(5)
C2 0.087(9) 0.135(8) 0.078(6) -0.028(6) 0.012(6) -0.021(7)
C3 0.071(7) 0.100(7) 0.110(8) -0.021(5) 0.018(6) 0.005(6)
C4 0.081(7) 0.093(6) 0.113(7) -0.009(6) 0.020(7) 0.015(5)
C5 0.097(8) 0.107(7) 0.081(6) 0.013(6) 0.008(5) -0.011(6)
C6 0.091(7) 0.080(5) 0.082(6) 0.011(5) 0.042(6) 0.010(5)
C7 0.060(6) 0.091(6) 0.067(6) 0.023(5) -0.001(5) -0.010(5)
C8 0.087(8) 0.089(7) 0.097(7) 0.011(6) 0.009(6) -0.008(6)
C9 0.126(10) 0.116(8) 0.091(7) 0.003(7) 0.004(7) -0.040(8)
C10 0.152(12) 0.087(7) 0.126(9) -0.021(6) 0.060(10) 0.004(8)
C11 0.108(9) 0.092(7) 0.137(9) 0.011(7) 0.056(8) 0.010(7)
C12 0.093(7) 0.093(7) 0.102(7) 0.008(6) 0.026(6) -0.016(6)
C13 0.124(10) 0.072(6) 0.070(6) -0.016(5) 0.044(7) -0.031(6)
C14 0.046(5) 0.097(6) 0.053(5) 0.003(4) 0.001(4) 0.002(4)
C15 0.042(5) 0.085(5) 0.075(6) 0.010(5) 0.001(4) -0.010(4)
C16 0.055(5) 0.118(7) 0.086(7) 0.035(6) -0.007(5) -0.013(5)
C17 0.052(6) 0.078(5) 0.082(6) 0.013(5) 0.006(5) -0.004(4)
C18 0.073(7) 0.127(8) 0.107(7) 0.046(6) -0.002(6) -0.024(6)
C19 0.068(6) 0.119(7) 0.131(9) 0.033(7) 0.007(6) -0.009(6)
C20 0.087(8) 0.082(6) 0.121(8) 0.027(6) 0.041(6) 0.006(6)
C21 0.095(8) 0.094(6) 0.078(6) 0.017(5) 0.019(6) 0.003(6)
C22 0.056(6) 0.073(5) 0.073(6) 0.001(5) 0.005(5) -0.014(4)

loop_
_atom_type_symbol
_atom_type_description
_atom_type_scat_dispersion_real
_atom_type_scat_dispersion_imag
_atom_type_scat_source
C C 0.0033 0.0016 'International Tables Vol C Tables 4.2.6.8 and 6.1.1.4'
H H 0.0000 0.0000 'International Tables Vol C Tables 4.2.6.8 and 6.1.1.4'
N N 0.0061 0.0033 'International Tables Vol C Tables 4.2.6.8 and 6.1.1.4'
O O 0.0106 0.0060 'International Tables Vol C Tables 4.2.6.8 and 6.1.1.4'

loop_
_geom_angle_atom_site_label_1
_geom_angle_atom_site_label_2
_geom_angle_atom_site_label_3
_geom_angle
C1 N1 C14 121.1(7)
C1 N1 H1N 116(6)
C14 N1 H1N 114(6)
C7 N2 C8 100.5(8)
C7 N3 C14 128.8(8)
C7 N3 C13 103.3(8)
C14 N3 C13 125.7(8)
O1 N4 O2 118.0(9)
O1 N4 C22 121.6(9)
O2 N4 C22 119.6(8)
C2 C1 C6 120.7(9)
C2 C1 N1 123.2(9)
C6 C1 N1 115.5(10)
C1 C2 C3 121.1(9)
C1 C2 H2 119.5
C3 C2 H2 119.5
C2 C3 C4 123.6(9)
C2 C3 H3 118.2
C4 C3 H3 118.2
C3 C4 C5 118.1(9)
C3 C4 H4 121.0
C5 C4 H4 121.0
C4 C5 C6 117.3(8)
C4 C5 H5 121.4
C6 C5 H5 121.4
C1 C6 C5 119.2(8)
C1 C6 C7 120.0(9)
C5 C6 C7 120.8(9)
N2 C7 N3 121.9(9)
N2 C7 C6 124.0(9)
N3 C7 C6 114.0(9)
C9 C8 C13 118.3(10)
C9 C8 N2 131.2(12)
C13 C8 N2 110.4(9)
C10 C9 C8 118.1(11)
C10 C9 H9 120.9
C8 C9 H9 120.9
C9 C10 C11 124.0(11)
C9 C10 H10 118.0
C11 C10 H10 118.0
C10 C11 C12 119.4(10)
C10 C11 H11 120.3
C12 C11 H11 120.3
C13 C12 C11 114.5(9)
C13 C12 H12 122.7
C11 C12 H12 122.7
C8 C13 C12 125.5(8)
C8 C13 N3 103.8(9)
C12 C13 N3 130.7(10)
N3 C14 N1 103.8(6)
N3 C14 C15 111.1(6)
N1 C14 C15 113.8(7)
N3 C14 H14 109.3
N1 C14 H14 109.3
C15 C14 H14 109.3
C16 C15 C14 128.9(7)
C16 C15 H15 115.5
C14 C15 H15 115.5
C15 C16 C17 127.1(8)
C15 C16 H16 116.4
C17 C16 H16 116.4
C18 C17 C22 114.6(7)
C18 C17 C16 120.4(8)
C22 C17 C16 124.7(8)
C19 C18 C17 122.7(8)
C19 C18 H18 118.6
C17 C18 H18 118.6
C20 C19 C18 119.6(9)
C20 C19 H19 120.2
C18 C19 H19 120.2
C21 C20 C19 119.2(8)
C21 C20 H20 120.4
C19 C20 H20 120.4
C22 C21 C20 120.4(8)
C22 C21 H21 119.8
C20 C21 H21 119.8
C21 C22 C17 123.4(8)
C21 C22 N4 116.3(9)
C17 C22 N4 120.3(8)

loop_
_geom_bond_atom_site_label_1
_geom_bond_atom_site_label_2
_geom_bond_distance
O1 N4 1.161(9)
O2 N4 1.190(9)
N1 C1 1.448(11)
N1 C14 1.458(10)
N1 H1N 0.90(10)
N2 C7 1.262(10)
N2 C8 1.479(12)
N3 C7 1.301(10)
N3 C14 1.444(10)
N3 C13 1.484(10)
N4 C22 1.481(11)
C1 C2 1.316(12)
C1 C6 1.380(12)
C2 C3 1.319(12)
C2 H2 0.9300
C3 C4 1.365(12)
C3 H3 0.9300
C4 C5 1.400(12)
C4 H4 0.9300
C5 C6 1.440(12)
C5 H5 0.9300
C6 C7 1.539(11)
C8 C9 1.360(13)
C8 C13 1.369(13)
C9 C10 1.359(14)
C9 H9 0.9300
C10 C11 1.366(14)
C10 H10 0.9300
C11 C12 1.406(13)
C11 H11 0.9300
C12 C13 1.383(13)
C12 H12 0.9300
C14 C15 1.485(10)
C14 H14 0.9800
C15 C16 1.245(9)
C15 H15 0.9300
C16 C17 1.488(11)
C16 H16 0.9300
C17 C18 1.382(11)
C17 C22 1.387(10)
C18 C19 1.370(12)
C18 H18 0.9300
C19 C20 1.366(12)
C19 H19 0.9300
C20 C21 1.359(12)
C20 H20 0.9300
C21 C22 1.340(11)
C21 H21 0.9300

loop_
_geom_torsion_atom_site_label_1
_geom_torsion_atom_site_label_2
_geom_torsion_atom_site_label_3
_geom_torsion_atom_site_label_4
_geom_torsion
C14 N1 C1 C2 -156.8(8)
C14 N1 C1 C6 31.1(11)
C6 C1 C2 C3 -1.3(14)
N1 C1 C2 C3 -173.0(8)
C1 C2 C3 C4 1.0(15)
C2 C3 C4 C5 -1.3(14)
C3 C4 C5 C6 1.7(12)
C2 C1 C6 C5 1.9(12)
N1 C1 C6 C5 174.2(7)
C2 C1 C6 C7 -174.6(7)
N1 C1 C6 C7 -2.3(10)
C4 C5 C6 C1 -2.1(11)
C4 C5 C6 C7 174.4(7)
C8 N2 C7 N3 -1.7(9)
C8 N2 C7 C6 -177.3(6)
C14 N3 C7 N2 165.6(7)
C13 N3 C7 N2 1.6(9)
C14 N3 C7 C6 -18.5(10)
C13 N3 C7 C6 177.5(5)
C1 C6 C7 N2 171.4(7)
C5 C6 C7 N2 -5.0(11)
C1 C6 C7 N3 -4.5(10)
C5 C6 C7 N3 179.1(7)
C7 N2 C8 C9 -179.3(9)
C7 N2 C8 C13 1.2(9)
C13 C8 C9 C10 -1.6(13)
N2 C8 C9 C10 178.9(9)
C8 C9 C10 C11 3.6(15)
C9 C10 C11 C12 -4.1(15)
C10 C11 C12 C13 2.4(12)
C9 C8 C13 C12 0.2(13)
N2 C8 C13 C12 179.8(7)
C9 C8 C13 N3 -180.0(7)
N2 C8 C13 N3 -0.4(8)
C11 C12 C13 C8 -0.6(12)
C11 C12 C13 N3 179.6(7)
C7 N3 C13 C8 -0.5(8)
C14 N3 C13 C8 -165.2(7)
C7 N3 C13 C12 179.2(8)
C14 N3 C13 C12 14.6(12)
C7 N3 C14 N1 41.6(10)
C13 N3 C14 N1 -157.7(6)
C7 N3 C14 C15 -81.1(9)
C13 N3 C14 C15 79.6(9)
C1 N1 C14 N3 -46.2(9)
C1 N1 C14 C15 74.7(9)
N3 C14 C15 C16 -4.5(12)
N1 C14 C15 C16 -121.2(9)
C14 C15 C16 C17 -178.7(7)
C15 C16 C17 C18 19.4(14)
C15 C16 C17 C22 -166.7(9)
C22 C17 C18 C19 0.5(13)
C16 C17 C18 C19 175.0(9)
C17 C18 C19 C20 -1.9(15)
C18 C19 C20 C21 0.8(14)
C19 C20 C21 C22 1.6(13)
C20 C21 C22 C17 -3.1(13)
C20 C21 C22 N4 177.1(8)
C18 C17 C22 C21 2.0(12)
C16 C17 C22 C21 -172.2(8)
C18 C17 C22 N4 -178.2(7)
C16 C17 C22 N4 7.5(12)
O1 N4 C22 C21 177.6(10)
O2 N4 C22 C21 -12.3(12)
O1 N4 C22 C17 -2.2(14)
O2 N4 C22 C17 167.9(8)
